data_7247623
loop_
_publ_author_name
'Wood, Oskar G.'
'Jones, Leanne'
'Hawes, Chris S.'

_publ_section_title
;
 Supporting coordination through hydrogen bonding in lanthanide complexes
 of 7-azaindole-N-oxide
;
_journal_issue 45
_journal_name_full CrystEngComm
_journal_page_first 6371
_journal_page_last 6378
_journal_paper_doi 10.1039/D3CE00985H
_journal_volume 25
_journal_year 2023
_chemical_formula_moiety 'C35 H32 Cl N10 O6 Yb, C21 H18 Cl3 N6 O3 Yb, 2(Cl)'
_chemical_formula_sum 'C56 H50 Cl6 N16 O9 Yb2'
_chemical_formula_weight 1649.90
_space_group_crystal_system triclinic
_space_group_IT_number 2
_space_group_name_Hall '-P 1'
_space_group_name_H-M_alt 'P -1'
_atom_sites_solution_hydrogens mixed
_atom_sites_solution_primary dual
_audit_creation_date 2023-08-02
_audit_creation_method
;
Olex2 1.5
(compiled 2023.03.06 svn.rbb2c1857 for OlexSys, GUI svn.r6748)
;
_audit_update_record
;
2023-08-10 deposited with the CCDC.	2023-11-01 downloaded from the CCDC.
;
_cell_angle_alpha 118.4950(10)
_cell_angle_beta 93.0430(10)
_cell_angle_gamma 103.0590(10)
_cell_formula_units_Z 2
_cell_length_a 13.2616(4)
_cell_length_b 16.7698(6)
_cell_length_c 16.9393(6)
_cell_measurement_reflns_used 9852
_cell_measurement_temperature 150.00
_cell_measurement_theta_max 25.74
_cell_measurement_theta_min 2.49
_cell_volume 3167.76(19)
_computing_cell_refinement 'SAINT V8.40B (?, 2016)'
_computing_data_reduction 'SAINT V8.40B (?, 2016)'
_computing_molecular_graphics 'Olex2 1.5 (Dolomanov et al., 2009)'
_computing_publication_material 'Olex2 1.5 (Dolomanov et al., 2009)'
_computing_structure_refinement 'XL  (Sheldrick, 2008)'
_computing_structure_solution 'SHELXT 2014/5 (Sheldrick, 2014)'
_diffrn_ambient_temperature 150.00
_diffrn_measured_fraction_theta_full 0.998
_diffrn_measured_fraction_theta_max 0.994
_diffrn_measurement_device_type 'Bruker D8 Quest ECO'
_diffrn_measurement_method '\f and \w scans'
_diffrn_radiation_type MoK\a
_diffrn_radiation_wavelength 0.71073
_diffrn_reflns_av_R_equivalents 0.0793
_diffrn_reflns_av_unetI/netI 0.0702
_diffrn_reflns_Laue_measured_fraction_full 0.998
_diffrn_reflns_Laue_measured_fraction_max 0.994
_diffrn_reflns_limit_h_max 16
_diffrn_reflns_limit_h_min -16
_diffrn_reflns_limit_k_max 20
_diffrn_reflns_limit_k_min -20
_diffrn_reflns_limit_l_max 21
_diffrn_reflns_limit_l_min -21
_diffrn_reflns_number 62610
_diffrn_reflns_point_group_measured_fraction_full 0.998
_diffrn_reflns_point_group_measured_fraction_max 0.994
_diffrn_reflns_theta_full 25.242
_diffrn_reflns_theta_max 26.439
_diffrn_reflns_theta_min 2.446
_diffrn_source_current 20.0
_diffrn_source_power 1.0
_diffrn_source_voltage 50.0
_diffrn_standards_number 0
_exptl_absorpt_coefficient_mu 3.255
_exptl_absorpt_correction_T_max 0.7454
_exptl_absorpt_correction_T_min 0.6784
_exptl_absorpt_correction_type multi-scan
_exptl_absorpt_process_details
;
SADABS-2016/2 (Bruker,2016/2) was used for absorption correction.
wR2(int) was 0.0705 before and 0.0604 after correction.
The Ratio of minimum to maximum transmission is 0.9101.
The \l/2 correction factor is Not present.
;
_exptl_crystal_colour colourless
_exptl_crystal_colour_primary colourless
_exptl_crystal_density_diffrn 1.730
_exptl_crystal_description block
_exptl_crystal_F_000 1624
_exptl_crystal_size_max 0.17
_exptl_crystal_size_mid 0.09
_exptl_crystal_size_min 0.04
_refine_diff_density_max 1.140
_refine_diff_density_min -0.863
_refine_diff_density_rms 0.140
_refine_ls_extinction_method none
_refine_ls_goodness_of_fit_ref 1.036
_refine_ls_hydrogen_treatment mixed
_refine_ls_matrix_type full
_refine_ls_number_parameters 827
_refine_ls_number_reflns 12991
_refine_ls_number_restraints 77
_refine_ls_restrained_S_all 1.034
_refine_ls_R_factor_all 0.0832
_refine_ls_R_factor_gt 0.0446
_refine_ls_shift/su_max 0.001
_refine_ls_shift/su_mean 0.000
_refine_ls_structure_factor_coef Fsqd
_refine_ls_weighting_details 'w=1/[\s^2^(Fo^2^)+(0.0197P)^2^+10.0079P] where P=(Fo^2^+2Fc^2^)/3'
_refine_ls_weighting_scheme calc
_refine_ls_wR_factor_gt 0.0743
_refine_ls_wR_factor_ref 0.0852
_reflns_Friedel_coverage 0.000
_reflns_number_gt 8968
_reflns_number_total 12991
_reflns_threshold_expression 'I > 2\s(I)'
_cod_data_source_file d3ce00985h2.cif
_cod_data_source_block 5
_cod_depositor_comments 'Adding full bibliography for 7247622--7247628.cif.'
_cod_original_cell_volume 3167.75(19)
_cod_database_code 7247623
_shelx_shelxl_version_number 2018/3
_shelx_space_group_comment
;
The symmetry employed for this shelxl refinement is uniquely defined
by the following loop, which should always be used as a source of
symmetry information in preference to the above space-group names.
They are only intended as comments.
;
_shelx_estimated_absorpt_t_max 0.881
_shelx_estimated_absorpt_t_min 0.608
_olex2_refinement_description
;
1. Fixed Uiso
 At 1.2 times of:
  All C(H) groups, All N(H) groups
 At 1.5 times of:
  All O(H,H) groups
2. Restrained distances
 N10-H10 = N2-H2 = N4-H4 = N8-H8 = N6-H6 = N16-H16A = N12-H12 = N14-H14A
 0.88 with sigma of 0.02
3. Rigid body (RIGU) restrains
 N5, N6, C15, C16, C17, C18, C19, C20, C21
 with sigma for 1-2 distances of 0.004 and sigma for 1-3 distances of 0.004
4.a Rotating group:
 O9(H9A,H9B)
4.b Aromatic/amide H refined with riding coordinates:
 C1(H1), C2(H2A), C3(H3), C6(H6A), C7(H7), C8(H8A), C9(H9), C10(H10A),
 C13(H13), C14(H14), C15(H15), C16(H16), C17(H17), C20(H20), C21(H21), C22(H22),
  C23(H23), C24(H24), C27(H27), C28(H28), C29(H29), C30(H30), C31(H31),
 C34(H34), C35(H35), C36(H36), C37(H37), C38(H38), C41(H41), C42(H42), C43(H43),
  C44(H44), C45(H45), C48(H48), C49(H49), C50(H50), C51(H51), C52(H52),
 C55(H55), C56(H56)
;
_olex2_submission_special_instructions 'No special instructions were received'

loop_
_space_group_symop_operation_xyz
'x, y, z'
'-x, -y, -z'

loop_
_atom_site_label
_atom_site_type_symbol
_atom_site_fract_x
_atom_site_fract_y
_atom_site_fract_z
_atom_site_U_iso_or_equiv
_atom_site_adp_type
_atom_site_occupancy
_atom_site_site_symmetry_order
_atom_site_calc_flag
_atom_site_refinement_flags_posn
_atom_site_refinement_flags_adp
_atom_site_refinement_flags_occupancy
_atom_site_disorder_assembly
_atom_site_disorder_group
Yb1 Yb 0.40941(2) 0.74539(2) 0.14956(2) 0.03148(8) Uani 1 1 d . . . . .
Cl1 Cl 0.36466(17) 0.89408(14) 0.27496(17) 0.0719(7) Uani 1 1 d . . . . .
O1 O 0.3171(3) 0.7457(3) 0.0348(3) 0.0453(13) Uani 1 1 d . . . . .
O2 O 0.5207(3) 0.8350(3) 0.1077(3) 0.0354(11) Uani 1 1 d . . . . .
O3 O 0.5733(3) 0.7909(3) 0.2305(3) 0.0345(10) Uani 1 1 d . . . . .
O4 O 0.4005(3) 0.6754(3) 0.2347(3) 0.0372(11) Uani 1 1 d . . . . .
O5 O 0.2436(3) 0.6551(3) 0.1231(3) 0.0408(12) Uani 1 1 d . . . . .
O9 O 0.4471(3) 0.6146(3) 0.0358(3) 0.0388(11) Uani 1 1 d . . . . .
H9A H 0.417944 0.564660 0.039641 0.058 Uiso 1 1 d R U . . .
H9B H 0.514731 0.621471 0.045715 0.058 Uiso 1 1 d R U . . .
N1 N 0.3510(4) 0.7706(4) -0.0266(4) 0.0395(14) Uani 1 1 d . . . . .
N2 N 0.3310(5) 0.9251(4) 0.0616(4) 0.0377(13) Uani 1 1 d D . . . .
H2 H 0.312(5) 0.921(5) 0.109(3) 0.045 Uiso 1 1 d D U . . .
N3 N 0.6236(4) 0.8815(4) 0.1390(4) 0.0343(13) Uani 1 1 d . . . . .
N4 N 0.5901(5) 1.0174(4) 0.2630(4) 0.0448(15) Uani 1 1 d D . . . .
H4 H 0.5210(17) 1.000(5) 0.250(5) 0.054 Uiso 1 1 d D U . . .
N5 N 0.5966(4) 0.7845(4) 0.3054(4) 0.0499(15) Uani 1 1 d . . . . .
N6 N 0.6624(5) 0.6535(6) 0.2253(5) 0.0623(19) Uani 1 1 d D . . . .
H6 H 0.663(6) 0.648(6) 0.170(3) 0.075 Uiso 1 1 d D U . . .
N7 N 0.3235(4) 0.6565(4) 0.2800(4) 0.0467(15) Uani 1 1 d . . . . .
N8 N 0.3135(5) 0.4937(4) 0.1953(4) 0.0393(14) Uani 1 1 d D . . . .
H8 H 0.360(4) 0.497(5) 0.160(4) 0.047 Uiso 1 1 d D U . . .
N9 N 0.1553(5) 0.6552(4) 0.0784(5) 0.0493(16) Uani 1 1 d . . . . .
N10 N 0.1516(4) 0.5072(4) -0.0488(4) 0.0399(14) Uani 1 1 d D . . . .
H10 H 0.199(4) 0.487(5) -0.030(4) 0.048 Uiso 1 1 d D U . . .
C1 C 0.3796(6) 0.7100(5) -0.1022(5) 0.049(2) Uani 1 1 d . . . . .
H1 H 0.379333 0.649218 -0.112281 0.058 Uiso 1 1 calc R U . . .
C2 C 0.4093(7) 0.7360(6) -0.1655(6) 0.064(2) Uani 1 1 d . . . . .
H2A H 0.429690 0.692599 -0.218648 0.077 Uiso 1 1 calc R U . . .
C3 C 0.4101(6) 0.8233(6) -0.1534(5) 0.058(2) Uani 1 1 d . . . . .
H3 H 0.429417 0.840131 -0.197768 0.070 Uiso 1 1 calc R U . . .
C4 C 0.3819(6) 0.8860(5) -0.0744(5) 0.0428(18) Uani 1 1 d . . . . .
C5 C 0.3542(5) 0.8557(5) -0.0114(5) 0.0366(16) Uani 1 1 d . . . . .
C6 C 0.3706(6) 0.9776(5) -0.0340(5) 0.056(2) Uani 1 1 d . . . . .
H6A H 0.381461 1.017644 -0.059653 0.068 Uiso 1 1 calc R U . . .
C7 C 0.3421(6) 0.9992(5) 0.0463(5) 0.052(2) Uani 1 1 d . . . . .
H7 H 0.331005 1.058139 0.087263 0.062 Uiso 1 1 calc R U . . .
C8 C 0.6974(5) 0.8428(5) 0.0966(5) 0.0361(16) Uani 1 1 d . . . . .
H8A H 0.677103 0.780906 0.044528 0.043 Uiso 1 1 calc R U . . .
C9 C 0.8023(5) 0.8929(5) 0.1286(5) 0.0459(19) Uani 1 1 d . . . . .
H9 H 0.853823 0.865382 0.097777 0.055 Uiso 1 1 calc R U . . .
C10 C 0.8339(5) 0.9819(5) 0.2044(5) 0.0455(18) Uani 1 1 d . . . . .
H10A H 0.906743 1.015025 0.226544 0.055 Uiso 1 1 calc R U . . .
C11 C 0.7599(5) 1.0228(5) 0.2478(5) 0.0406(17) Uani 1 1 d . . . . .
C12 C 0.6537(5) 0.9691(4) 0.2138(5) 0.0332(15) Uani 1 1 d . . . . .
C13 C 0.7560(7) 1.1093(5) 0.3235(5) 0.053(2) Uani 1 1 d . . . . .
H13 H 0.815081 1.161974 0.362130 0.064 Uiso 1 1 calc R U . . .
C14 C 0.6555(7) 1.1042(5) 0.3312(6) 0.058(2) Uani 1 1 d . . . . .
H14 H 0.632057 1.153064 0.376873 0.069 Uiso 1 1 calc R U . . .
C15 C 0.5740(6) 0.8434(6) 0.3872(5) 0.072(2) Uani 1 1 d . . . . .
H15 H 0.544186 0.892081 0.393355 0.086 Uiso 1 1 calc R U . . .
C16 C 0.5959(8) 0.8311(8) 0.4638(6) 0.089(3) Uani 1 1 d . . . . .
H16 H 0.580794 0.871152 0.521553 0.107 Uiso 1 1 calc R U . . .
C17 C 0.6385(8) 0.7608(8) 0.4517(7) 0.097(3) Uani 1 1 d . . . . .
H17 H 0.652615 0.753562 0.503127 0.117 Uiso 1 1 calc R U . . .
C18 C 0.6626(7) 0.7005(8) 0.3729(7) 0.073(2) Uani 1 1 d . . . . .
C19 C 0.6387(6) 0.7152(7) 0.2986(6) 0.0562(19) Uani 1 1 d . . . . .
C20 C 0.7017(7) 0.6225(9) 0.3355(8) 0.095(3) Uani 1 1 d . . . . .
H20 H 0.724556 0.594463 0.367746 0.113 Uiso 1 1 calc R U . . .
C21 C 0.7022(7) 0.5929(8) 0.2464(8) 0.088(3) Uani 1 1 d . . . . .
H21 H 0.724994 0.540766 0.205159 0.105 Uiso 1 1 calc R U . . .
C22 C 0.2876(5) 0.7232(5) 0.3451(5) 0.0396(17) Uani 1 1 d . . . . .
H22 H 0.314113 0.787065 0.359288 0.048 Uiso 1 1 calc R U . . .
C23 C 0.2144(6) 0.7026(5) 0.3914(5) 0.0471(19) Uani 1 1 d . . . . .
H23 H 0.189918 0.751502 0.435880 0.057 Uiso 1 1 calc R U . . .
C24 C 0.1762(5) 0.6116(5) 0.3741(5) 0.0469(19) Uani 1 1 d . . . . .
H24 H 0.126597 0.596191 0.406655 0.056 Uiso 1 1 calc R U . . .
C25 C 0.2132(5) 0.5430(5) 0.3069(5) 0.0363(16) Uani 1 1 d . . . . .
C26 C 0.2864(5) 0.5698(5) 0.2602(5) 0.0406(17) Uani 1 1 d . . . . .
C27 C 0.1956(5) 0.4435(5) 0.2651(5) 0.0440(18) Uani 1 1 d . . . . .
H27 H 0.150202 0.402716 0.280727 0.053 Uiso 1 1 calc R U . . .
C28 C 0.2544(6) 0.4169(5) 0.1995(5) 0.0446(18) Uani 1 1 d . . . . .
H28 H 0.255140 0.353369 0.160970 0.054 Uiso 1 1 calc R U . . .
C29 C 0.1076(5) 0.7254(4) 0.1146(5) 0.0406(17) Uani 1 1 d . . . . .
H29 H 0.138846 0.779431 0.173001 0.049 Uiso 1 1 calc R U . . .
C30 C 0.0161(6) 0.7205(6) 0.0693(6) 0.061(2) Uani 1 1 d . . . . .
H30 H -0.016404 0.769903 0.096323 0.073 Uiso 1 1 calc R U . . .
C31 C -0.0288(6) 0.6428(6) -0.0162(6) 0.064(3) Uani 1 1 d . . . . .
H31 H -0.092476 0.638509 -0.048386 0.077 Uiso 1 1 calc R U . . .
C32 C 0.0185(6) 0.5721(6) -0.0544(6) 0.049(2) Uani 1 1 d . . . . .
C33 C 0.1169(6) 0.5814(5) -0.0011(5) 0.0444(19) Uani 1 1 d . . . . .
C34 C 0.0029(7) 0.4846(6) -0.1356(6) 0.061(2) Uani 1 1 d . . . . .
H34 H -0.053425 0.456798 -0.186221 0.074 Uiso 1 1 calc R U . . .
C35 C 0.0804(6) 0.4471(6) -0.1298(5) 0.057(2) Uani 1 1 d . . . . .
H35 H 0.085593 0.387361 -0.175341 0.069 Uiso 1 1 calc R U . . .
Yb2 Yb 0.80339(2) 0.85044(2) 0.71925(2) 0.02506(7) Uani 1 1 d . . . . .
Cl2 Cl 0.87680(14) 1.03172(11) 0.82105(12) 0.0451(4) Uani 1 1 d . . . . .
Cl3 Cl 0.61196(12) 0.85926(12) 0.69773(12) 0.0406(4) Uani 1 1 d . . . . .
Cl4 Cl 0.78264(13) 0.81775(11) 0.85204(11) 0.0369(4) Uani 1 1 d . . . . .
O6 O 0.7432(3) 0.6971(3) 0.6192(3) 0.0370(11) Uani 1 1 d . . . . .
O7 O 0.8470(4) 0.8651(3) 0.6039(3) 0.0404(11) Uani 1 1 d . . . . .
O8 O 0.9661(3) 0.8389(3) 0.7305(3) 0.0312(10) Uani 1 1 d . . . . .
N11 N 0.6729(4) 0.6214(3) 0.6104(3) 0.0283(12) Uani 1 1 d . . . . .
N12 N 0.7432(4) 0.5174(4) 0.4860(4) 0.0343(13) Uani 1 1 d D . . . .
H12 H 0.795(4) 0.561(3) 0.487(4) 0.041 Uiso 1 1 d D U . . .
N13 N 0.8481(4) 0.9127(4) 0.5620(4) 0.0424(15) Uani 1 1 d . . . . .
N14 N 0.9252(5) 0.8099(4) 0.4425(4) 0.0474(15) Uani 1 1 d D . . . .
H14A H 0.929(6) 0.768(4) 0.462(5) 0.057 Uiso 1 1 d D U . . .
N15 N 1.0144(4) 0.8191(4) 0.7875(4) 0.0343(13) Uani 1 1 d . . . . .
N16 N 1.0151(4) 0.6683(4) 0.6621(4) 0.0399(14) Uani 1 1 d D . . . .
H16A H 0.989(5) 0.679(5) 0.621(4) 0.048 Uiso 1 1 d D U . . .
C36 C 0.5999(5) 0.6269(5) 0.6644(4) 0.0352(16) Uani 1 1 d . . . . .
H36 H 0.596767 0.686990 0.710864 0.042 Uiso 1 1 calc R U . . .
C37 C 0.5306(5) 0.5457(5) 0.6522(5) 0.0425(18) Uani 1 1 d . . . . .
H37 H 0.480839 0.550590 0.691435 0.051 Uiso 1 1 calc R U . . .
C38 C 0.5314(5) 0.4569(5) 0.5840(5) 0.0440(18) Uani 1 1 d . . . . .
H38 H 0.482359 0.401292 0.575560 0.053 Uiso 1 1 calc R U . . .
C39 C 0.6045(5) 0.4516(4) 0.5292(4) 0.0360(16) Uani 1 1 d . . . . .
C40 C 0.6750(5) 0.5354(4) 0.5444(4) 0.0284(14) Uani 1 1 d . . . . .
C41 C 0.6325(6) 0.3779(5) 0.4528(5) 0.049(2) Uani 1 1 d . . . . .
H41 H 0.598567 0.311824 0.423878 0.059 Uiso 1 1 calc R U . . .
C42 C 0.7151(6) 0.4196(5) 0.4302(5) 0.0464(19) Uani 1 1 d . . . . .
H42 H 0.749909 0.386740 0.382399 0.056 Uiso 1 1 calc R U . . .
C43 C 0.8101(6) 0.9876(5) 0.5916(6) 0.052(2) Uani 1 1 d . . . . .
H43 H 0.786160 1.010828 0.648099 0.062 Uiso 1 1 calc R U . . .
C44 C 0.8054(7) 1.0318(6) 0.5402(6) 0.062(2) Uani 1 1 d . . . . .
H44 H 0.776877 1.084016 0.562301 0.075 Uiso 1 1 calc R U . . .
C45 C 0.8422(7) 1.0014(6) 0.4551(6) 0.062(2) Uani 1 1 d . . . . .
H45 H 0.839674 1.032694 0.421128 0.074 Uiso 1 1 calc R U . . .
C46 C 0.8800(6) 0.9268(6) 0.4263(5) 0.052(2) Uani 1 1 d . . . . .
C47 C 0.8844(5) 0.8840(5) 0.4823(5) 0.0417(17) Uani 1 1 d . . . . .
C48 C 0.9271(7) 0.8741(7) 0.3515(5) 0.071(3) Uani 1 1 d . . . . .
H48 H 0.940945 0.886695 0.303547 0.085 Uiso 1 1 calc R U . . .
C49 C 0.9484(7) 0.8043(7) 0.3600(5) 0.063(2) Uani 1 1 d . . . . .
H49 H 0.975692 0.757106 0.316385 0.076 Uiso 1 1 calc R U . . .
C50 C 1.0400(5) 0.8772(5) 0.8774(5) 0.0468(19) Uani 1 1 d . . . . .
H50 H 1.025475 0.936631 0.903671 0.056 Uiso 1 1 calc R U . . .
C51 C 1.0879(6) 0.8519(7) 0.9335(5) 0.062(2) Uani 1 1 d . . . . .
H51 H 1.107195 0.895019 0.997492 0.075 Uiso 1 1 calc R U . . .
C52 C 1.1080(6) 0.7656(8) 0.8980(7) 0.068(3) Uani 1 1 d . . . . .
H52 H 1.138068 0.747755 0.937043 0.081 Uiso 1 1 calc R U . . .
C53 C 1.0837(5) 0.7057(6) 0.8049(6) 0.049(2) Uani 1 1 d . . . . .
C54 C 1.0361(5) 0.7351(5) 0.7511(5) 0.0369(16) Uani 1 1 d . . . . .
C55 C 1.0890(6) 0.6134(7) 0.7401(7) 0.066(3) Uani 1 1 d . . . . .
H55 H 1.116989 0.572890 0.753585 0.080 Uiso 1 1 calc R U . . .
C56 C 1.0476(6) 0.5942(6) 0.6571(7) 0.060(2) Uani 1 1 d . . . . .
H56 H 1.041455 0.536894 0.602034 0.072 Uiso 1 1 calc R U . . .
Cl5 Cl 0.94718(15) 0.64409(14) 0.47042(13) 0.0519(5) Uani 1 1 d . . . . .
Cl6 Cl 0.32992(14) 0.40990(12) -0.01592(13) 0.0489(5) Uani 1 1 d . . . . .

loop_
_atom_site_aniso_label
_atom_site_aniso_U_11
_atom_site_aniso_U_22
_atom_site_aniso_U_33
_atom_site_aniso_U_23
_atom_site_aniso_U_13
_atom_site_aniso_U_12
Yb1 0.02196(16) 0.03064(17) 0.0504(2) 0.02842(15) 0.00604(13) 0.00414(13)
Cl1 0.0686(14) 0.0454(12) 0.1129(19) 0.0392(13) 0.0545(14) 0.0290(11)
O1 0.030(3) 0.060(3) 0.072(3) 0.056(3) 0.006(2) 0.007(2)
O2 0.025(2) 0.034(3) 0.052(3) 0.029(2) 0.005(2) 0.001(2)
O3 0.028(2) 0.041(3) 0.035(3) 0.025(2) 0.002(2) -0.002(2)
O4 0.029(2) 0.040(3) 0.049(3) 0.032(2) 0.005(2) 0.000(2)
O5 0.016(2) 0.052(3) 0.065(3) 0.044(3) -0.004(2) -0.002(2)
O9 0.031(3) 0.033(3) 0.048(3) 0.021(2) 0.004(2) 0.002(2)
N1 0.030(3) 0.038(3) 0.054(4) 0.028(3) 0.001(3) 0.005(3)
N2 0.048(4) 0.036(3) 0.031(3) 0.015(3) 0.016(3) 0.018(3)
N3 0.028(3) 0.033(3) 0.052(4) 0.032(3) 0.006(3) 0.002(3)
N4 0.041(4) 0.033(3) 0.063(4) 0.027(3) 0.012(3) 0.008(3)
N5 0.033(3) 0.054(4) 0.045(3) 0.028(3) -0.009(3) -0.024(3)
N6 0.040(4) 0.105(6) 0.086(5) 0.079(5) 0.019(4) 0.024(4)
N7 0.035(3) 0.051(4) 0.057(4) 0.034(3) -0.004(3) 0.007(3)
N8 0.044(4) 0.036(3) 0.039(3) 0.018(3) 0.004(3) 0.014(3)
N9 0.040(4) 0.043(4) 0.073(5) 0.038(4) 0.014(3) 0.004(3)
N10 0.035(3) 0.035(3) 0.046(4) 0.020(3) 0.004(3) 0.004(3)
C1 0.047(5) 0.034(4) 0.063(5) 0.018(4) 0.018(4) 0.018(4)
C2 0.072(6) 0.055(5) 0.055(5) 0.015(4) 0.032(5) 0.024(5)
C3 0.069(6) 0.064(6) 0.041(5) 0.027(4) 0.016(4) 0.014(5)
C4 0.045(4) 0.060(5) 0.036(4) 0.033(4) 0.014(3) 0.015(4)
C5 0.033(4) 0.041(4) 0.040(4) 0.024(3) 0.003(3) 0.012(3)
C6 0.077(6) 0.052(5) 0.061(5) 0.040(4) 0.017(5) 0.028(5)
C7 0.066(5) 0.043(5) 0.050(5) 0.023(4) 0.009(4) 0.024(4)
C8 0.035(4) 0.030(4) 0.053(4) 0.026(3) 0.017(3) 0.011(3)
C9 0.035(4) 0.046(5) 0.071(5) 0.039(4) 0.016(4) 0.015(4)
C10 0.033(4) 0.047(5) 0.062(5) 0.039(4) -0.002(4) -0.005(3)
C11 0.038(4) 0.034(4) 0.054(5) 0.029(4) 0.005(4) 0.002(3)
C12 0.039(4) 0.030(4) 0.042(4) 0.029(3) 0.008(3) 0.007(3)
C13 0.058(5) 0.037(4) 0.062(5) 0.028(4) 0.001(4) 0.001(4)
C14 0.072(6) 0.033(4) 0.062(5) 0.021(4) 0.013(5) 0.010(4)
C15 0.058(5) 0.069(5) 0.040(4) 0.016(4) -0.002(4) -0.038(4)
C16 0.084(8) 0.094(8) 0.045(5) 0.029(5) -0.004(5) -0.037(5)
C17 0.077(8) 0.104(8) 0.061(5) 0.039(6) -0.035(5) -0.046(5)
C18 0.049(5) 0.092(7) 0.075(5) 0.064(5) -0.019(4) -0.028(4)
C19 0.033(4) 0.076(5) 0.059(4) 0.050(4) -0.014(4) -0.017(4)
C20 0.055(6) 0.150(10) 0.126(8) 0.114(8) 0.001(6) 0.014(6)
C21 0.067(6) 0.122(8) 0.133(7) 0.106(7) 0.018(6) 0.032(6)
C22 0.051(5) 0.029(4) 0.045(4) 0.020(3) 0.020(4) 0.017(3)
C23 0.056(5) 0.043(4) 0.051(5) 0.028(4) 0.021(4) 0.019(4)
C24 0.035(4) 0.064(5) 0.053(5) 0.042(4) 0.009(4) 0.005(4)
C25 0.023(3) 0.055(5) 0.040(4) 0.036(4) 0.002(3) 0.003(3)
C26 0.034(4) 0.040(4) 0.046(4) 0.027(4) -0.012(3) 0.000(3)
C27 0.033(4) 0.053(5) 0.049(5) 0.034(4) -0.005(3) 0.000(3)
C28 0.049(5) 0.038(4) 0.055(5) 0.031(4) -0.001(4) 0.011(4)
C29 0.037(4) 0.021(3) 0.059(5) 0.017(3) 0.007(4) 0.007(3)
C30 0.038(4) 0.044(5) 0.102(7) 0.044(5) -0.006(5) 0.002(4)
C31 0.036(4) 0.068(6) 0.095(7) 0.063(6) -0.020(4) -0.016(4)
C32 0.033(4) 0.063(5) 0.072(6) 0.055(5) -0.002(4) 0.003(4)
C33 0.054(5) 0.027(4) 0.051(5) 0.022(4) 0.020(4) -0.001(3)
C34 0.054(5) 0.068(6) 0.052(5) 0.038(5) -0.013(4) -0.016(5)
C35 0.048(5) 0.055(5) 0.041(5) 0.015(4) -0.001(4) -0.010(4)
Yb2 0.02576(15) 0.02068(14) 0.02571(15) 0.01145(12) 0.00230(11) 0.00230(11)
Cl2 0.0494(11) 0.0227(8) 0.0483(11) 0.0104(8) -0.0014(8) 0.0033(8)
Cl3 0.0299(9) 0.0451(10) 0.0477(10) 0.0245(9) 0.0036(8) 0.0105(8)
Cl4 0.0459(10) 0.0377(9) 0.0357(9) 0.0236(8) 0.0102(8) 0.0148(8)
O6 0.037(3) 0.021(2) 0.035(3) 0.006(2) 0.014(2) -0.004(2)
O7 0.051(3) 0.047(3) 0.039(3) 0.035(2) 0.013(2) 0.010(2)
O8 0.024(2) 0.030(2) 0.038(3) 0.017(2) 0.0032(19) 0.0050(19)
N11 0.028(3) 0.021(3) 0.030(3) 0.009(2) 0.005(2) 0.004(2)
N12 0.035(3) 0.030(3) 0.028(3) 0.007(3) 0.000(3) 0.010(3)
N13 0.046(4) 0.040(3) 0.052(4) 0.029(3) 0.022(3) 0.015(3)
N14 0.049(4) 0.050(4) 0.040(4) 0.021(3) 0.013(3) 0.011(3)
N15 0.022(3) 0.043(3) 0.040(3) 0.025(3) 0.001(2) 0.005(3)
N16 0.031(3) 0.038(3) 0.057(4) 0.027(3) 0.018(3) 0.014(3)
C36 0.031(4) 0.035(4) 0.037(4) 0.015(3) 0.011(3) 0.010(3)
C37 0.020(3) 0.046(4) 0.063(5) 0.030(4) 0.011(3) 0.003(3)
C38 0.035(4) 0.034(4) 0.060(5) 0.026(4) 0.005(4) -0.001(3)
C39 0.039(4) 0.020(3) 0.040(4) 0.011(3) -0.002(3) 0.006(3)
C40 0.023(3) 0.027(3) 0.032(3) 0.012(3) -0.001(3) 0.008(3)
C41 0.052(5) 0.018(3) 0.060(5) 0.008(3) -0.005(4) 0.010(3)
C42 0.049(5) 0.028(4) 0.045(4) 0.002(3) 0.007(4) 0.016(3)
C43 0.060(5) 0.043(5) 0.066(5) 0.034(4) 0.023(4) 0.021(4)
C44 0.067(6) 0.046(5) 0.075(6) 0.030(5) 0.010(5) 0.017(4)
C45 0.069(6) 0.050(5) 0.068(6) 0.040(5) -0.008(5) 0.002(4)
C46 0.055(5) 0.049(5) 0.041(4) 0.024(4) -0.001(4) -0.004(4)
C47 0.043(4) 0.041(4) 0.039(4) 0.022(3) 0.007(3) 0.004(3)
C48 0.089(7) 0.096(7) 0.040(5) 0.048(5) 0.014(5) 0.016(6)
C49 0.067(6) 0.081(7) 0.028(4) 0.019(4) 0.016(4) 0.015(5)
C50 0.036(4) 0.051(5) 0.037(4) 0.014(4) -0.001(3) 0.005(4)
C51 0.038(5) 0.098(7) 0.043(5) 0.040(5) -0.012(4) -0.003(5)
C52 0.030(4) 0.122(9) 0.093(8) 0.087(7) 0.011(5) 0.018(5)
C53 0.016(3) 0.079(6) 0.080(6) 0.062(5) 0.012(4) 0.009(4)
C54 0.015(3) 0.050(4) 0.057(5) 0.036(4) 0.010(3) 0.007(3)
C55 0.046(5) 0.079(7) 0.122(8) 0.078(7) 0.032(5) 0.036(5)
C56 0.049(5) 0.044(5) 0.097(7) 0.039(5) 0.032(5) 0.022(4)
Cl5 0.0506(12) 0.0582(12) 0.0599(12) 0.0334(10) 0.0266(10) 0.0263(10)
Cl6 0.0394(10) 0.0359(10) 0.0652(12) 0.0212(9) 0.0148(9) 0.0083(8)

loop_
_atom_type_symbol
_atom_type_description
_atom_type_scat_dispersion_real
_atom_type_scat_dispersion_imag
_atom_type_scat_source
C C 0.0033 0.0016 'International Tables Vol C Tables 4.2.6.8 and 6.1.1.4'
H H 0.0000 0.0000 'International Tables Vol C Tables 4.2.6.8 and 6.1.1.4'
Cl Cl 0.1484 0.1585 'International Tables Vol C Tables 4.2.6.8 and 6.1.1.4'
N N 0.0061 0.0033 'International Tables Vol C Tables 4.2.6.8 and 6.1.1.4'
O O 0.0106 0.0060 'International Tables Vol C Tables 4.2.6.8 and 6.1.1.4'
Yb Yb -0.3850 5.5486 'International Tables Vol C Tables 4.2.6.8 and 6.1.1.4'

loop_
_geom_angle_atom_site_label_1
_geom_angle_atom_site_label_2
_geom_angle_atom_site_label_3
_geom_angle
_geom_angle_site_symmetry_1
_geom_angle_site_symmetry_3
_geom_angle_publ_flag
Cl1 Yb1 H9A 163.3 . . ?
Cl1 Yb1 H9B 163.2 . . ?
O1 Yb1 Cl1 93.10(14) . . ?
O1 Yb1 O2 72.76(15) . . ?
O1 Yb1 O3 143.72(15) . . ?
O1 Yb1 O4 142.55(15) . . ?
O1 Yb1 O5 72.98(15) . . ?
O1 Yb1 O9 85.42(16) . . ?
O1 Yb1 H9A 92.7 . . ?
O1 Yb1 H9B 97.2 . . ?
O2 Yb1 Cl1 91.29(12) . . ?
O2 Yb1 O3 71.23(15) . . ?
O2 Yb1 O5 145.74(15) . . ?
O2 Yb1 O9 88.02(15) . . ?
O2 Yb1 H9A 105.4 . . ?
O2 Yb1 H9B 79.2 . . ?
O3 Yb1 Cl1 91.98(12) . . ?
O3 Yb1 O9 89.07(15) . . ?
O3 Yb1 H9A 92.6 . . ?
O3 Yb1 H9B 71.9 . . ?
O4 Yb1 Cl1 93.43(13) . . ?
O4 Yb1 O2 143.80(15) . . ?
O4 Yb1 O3 72.75(15) . . ?
O4 Yb1 O5 70.09(15) . . ?
O4 Yb1 O9 87.91(16) . . ?
O4 Yb1 H9A 72.6 . . ?
O4 Yb1 H9B 86.5 . . ?
O5 Yb1 Cl1 90.81(13) . . ?
O5 Yb1 O3 142.83(15) . . ?
O5 Yb1 O9 89.00(16) . . ?
O5 Yb1 H9A 75.9 . . ?
O5 Yb1 H9B 104.9 . . ?
O9 Yb1 Cl1 178.49(12) . . ?
O9 Yb1 H9A 17.5 . . ?
O9 Yb1 H9B 17.6 . . ?
H9A Yb1 H9B 29.3 . . ?
N1 O1 Yb1 130.1(3) . . ?
N3 O2 Yb1 130.9(3) . . ?
N5 O3 Yb1 125.3(3) . . ?
N7 O4 Yb1 131.5(4) . . ?
N9 O5 Yb1 127.1(3) . . ?
Yb1 O9 H9A 109.6 . . ?
Yb1 O9 H9B 109.4 . . ?
H9A O9 H9B 104.3 . . ?
C1 N1 O1 121.5(6) . . ?
C5 N1 O1 118.6(6) . . ?
C5 N1 C1 119.9(6) . . ?
C5 N2 H2 125(4) . . ?
C5 N2 C7 106.6(6) . . ?
C7 N2 H2 128(4) . . ?
O2 N3 C8 121.1(5) . . ?
O2 N3 C12 119.5(5) . . ?
C8 N3 C12 119.4(6) . . ?
C12 N4 H4 126(5) . . ?
C12 N4 C14 106.1(6) . . ?
C14 N4 H4 127(5) . . ?
O3 N5 C15 121.3(7) . . ?
O3 N5 C19 119.6(6) . . ?
C19 N5 C15 119.1(8) . . ?
C19 N6 H6 132(5) . . ?
C19 N6 C21 108.1(8) . . ?
C21 N6 H6 120(5) . . ?
C22 N7 O4 123.9(6) . . ?
C26 N7 O4 117.4(6) . . ?
C26 N7 C22 118.6(6) . . ?
C26 N8 H8 125(4) . . ?
C26 N8 C28 104.8(6) . . ?
C28 N8 H8 130(4) . . ?
O5 N9 C29 123.7(6) . . ?
C33 N9 O5 114.9(6) . . ?
C33 N9 C29 121.4(7) . . ?
C33 N10 H10 129(5) . . ?
C33 N10 C35 107.8(7) . . ?
C35 N10 H10 121(5) . . ?
N1 C1 H1 119.9 . . ?
N1 C1 C2 120.1(7) . . ?
C2 C1 H1 119.9 . . ?
C1 C2 H2A 119.3 . . ?
C3 C2 C1 121.5(7) . . ?
C3 C2 H2A 119.3 . . ?
C2 C3 H3 120.9 . . ?
C2 C3 C4 118.1(7) . . ?
C4 C3 H3 120.9 . . ?
C3 C4 C5 117.6(7) . . ?
C3 C4 C6 138.4(7) . . ?
C6 C4 C5 104.0(6) . . ?
N1 C5 N2 127.3(6) . . ?
N1 C5 C4 122.7(6) . . ?
N2 C5 C4 110.0(6) . . ?
C4 C6 H6A 125.6 . . ?
C7 C6 C4 108.7(7) . . ?
C7 C6 H6A 125.6 . . ?
N2 C7 H7 124.6 . . ?
C6 C7 N2 110.7(7) . . ?
C6 C7 H7 124.6 . . ?
N3 C8 H8A 120.0 . . ?
N3 C8 C9 120.0(6) . . ?
C9 C8 H8A 120.0 . . ?
C8 C9 H9 119.4 . . ?
C10 C9 C8 121.2(7) . . ?
C10 C9 H9 119.4 . . ?
C9 C10 H10A 120.2 . . ?
C11 C10 C9 119.7(7) . . ?
C11 C10 H10A 120.2 . . ?
C10 C11 C12 117.5(7) . . ?
C10 C11 C13 138.6(7) . . ?
C12 C11 C13 103.8(6) . . ?
N3 C12 C11 122.2(6) . . ?
N4 C12 N3 126.6(6) . . ?
N4 C12 C11 111.2(6) . . ?
C11 C13 H13 125.8 . . ?
C14 C13 C11 108.5(7) . . ?
C14 C13 H13 125.8 . . ?
N4 C14 H14 124.8 . . ?
C13 C14 N4 110.3(7) . . ?
C13 C14 H14 124.8 . . ?
N5 C15 H15 120.4 . . ?
N5 C15 C16 119.2(10) . . ?
C16 C15 H15 120.4 . . ?
C15 C16 H16 120.9 . . ?
C17 C16 C15 118.3(11) . . ?
C17 C16 H16 120.9 . . ?
C16 C17 H17 117.3 . . ?
C18 C17 C16 125.4(11) . . ?
C18 C17 H17 117.3 . . ?
C17 C18 C19 114.3(11) . . ?
C17 C18 C20 141.1(10) . . ?
C20 C18 C19 104.6(10) . . ?
N5 C19 C18 123.9(9) . . ?
N6 C19 N5 125.7(7) . . ?
N6 C19 C18 110.4(9) . . ?
C18 C20 H20 125.3 . . ?
C21 C20 C18 109.3(9) . . ?
C21 C20 H20 125.3 . . ?
N6 C21 H21 126.2 . . ?
C20 C21 N6 107.6(10) . . ?
C20 C21 H21 126.2 . . ?
N7 C22 H22 118.8 . . ?
N7 C22 C23 122.5(6) . . ?
C23 C22 H22 118.8 . . ?
C22 C23 H23 119.9 . . ?
C22 C23 C24 120.3(7) . . ?
C24 C23 H23 119.9 . . ?
C23 C24 H24 121.4 . . ?
C23 C24 C25 117.2(6) . . ?
C25 C24 H24 121.4 . . ?
C24 C25 C26 119.0(7) . . ?
C24 C25 C27 137.2(6) . . ?
C26 C25 C27 103.8(6) . . ?
N7 C26 N8 125.9(7) . . ?
N7 C26 C25 122.4(7) . . ?
N8 C26 C25 111.7(6) . . ?
C25 C27 H27 125.9 . . ?
C28 C27 C25 108.3(6) . . ?
C28 C27 H27 125.9 . . ?
N8 C28 H28 124.2 . . ?
C27 C28 N8 111.5(6) . . ?
C27 C28 H28 124.2 . . ?
N9 C29 H29 119.1 . . ?
N9 C29 C30 121.8(7) . . ?
C30 C29 H29 119.1 . . ?
C29 C30 H30 120.4 . . ?
C29 C30 C31 119.3(8) . . ?
C31 C30 H30 120.4 . . ?
C30 C31 H31 120.0 . . ?
C32 C31 C30 119.9(7) . . ?
C32 C31 H31 120.0 . . ?
C31 C32 C33 118.0(8) . . ?
C31 C32 C34 139.2(8) . . ?
C34 C32 C33 102.8(7) . . ?
N9 C33 N10 130.8(8) . . ?
N9 C33 C32 119.6(7) . . ?
N10 C33 C32 109.6(7) . . ?
C32 C34 H34 125.5 . . ?
C35 C34 C32 109.0(7) . . ?
C35 C34 H34 125.5 . . ?
N10 C35 H35 124.6 . . ?
C34 C35 N10 110.8(7) . . ?
C34 C35 H35 124.6 . . ?
Cl2 Yb2 Cl3 92.41(6) . . ?
Cl4 Yb2 Cl2 95.61(6) . . ?
Cl4 Yb2 Cl3 93.99(5) . . ?
O6 Yb2 Cl2 173.82(12) . . ?
O6 Yb2 Cl3 87.58(12) . . ?
O6 Yb2 Cl4 90.55(12) . . ?
O6 Yb2 O8 90.55(15) . . ?
O7 Yb2 Cl2 88.27(13) . . ?
O7 Yb2 Cl3 96.81(13) . . ?
O7 Yb2 Cl4 168.36(13) . . ?
O7 Yb2 O6 85.60(16) . . ?
O7 Yb2 O8 81.10(16) . . ?
O8 Yb2 Cl2 89.23(11) . . ?
O8 Yb2 Cl3 177.30(11) . . ?
O8 Yb2 Cl4 87.98(11) . . ?
N11 O6 Yb2 138.0(3) . . ?
N13 O7 Yb2 146.1(4) . . ?
N15 O8 Yb2 127.9(3) . . ?
O6 N11 C36 123.3(5) . . ?
O6 N11 C40 117.9(5) . . ?
C40 N11 C36 118.8(5) . . ?
C40 N12 H12 124(4) . . ?
C40 N12 C42 106.0(6) . . ?
C42 N12 H12 130(4) . . ?
O7 N13 C43 122.9(6) . . ?
O7 N13 C47 119.5(6) . . ?
C43 N13 C47 117.5(6) . . ?
C47 N14 H14A 127(5) . . ?
C47 N14 C49 105.7(7) . . ?
C49 N14 H14A 127(5) . . ?
O8 N15 C54 117.7(5) . . ?
C50 N15 O8 123.3(6) . . ?
C50 N15 C54 119.1(6) . . ?
C54 N16 H16A 120(5) . . ?
C54 N16 C56 106.5(7) . . ?
C56 N16 H16A 134(5) . . ?
N11 C36 H36 119.9 . . ?
N11 C36 C37 120.1(6) . . ?
C37 C36 H36 119.9 . . ?
C36 C37 H37 119.2 . . ?
C36 C37 C38 121.6(6) . . ?
C38 C37 H37 119.2 . . ?
C37 C38 H38 120.9 . . ?
C39 C38 C37 118.2(6) . . ?
C39 C38 H38 120.9 . . ?
C38 C39 C40 118.8(6) . . ?
C38 C39 C41 136.7(7) . . ?
C40 C39 C41 104.5(6) . . ?
N11 C40 N12 126.3(6) . . ?
N11 C40 C39 122.5(6) . . ?
N12 C40 C39 111.2(5) . . ?
C39 C41 H41 126.4 . . ?
C42 C41 C39 107.3(6) . . ?
C42 C41 H41 126.4 . . ?
N12 C42 H42 124.5 . . ?
C41 C42 N12 111.0(6) . . ?
C41 C42 H42 124.5 . . ?
N13 C43 H43 119.7 . . ?
N13 C43 C44 120.7(7) . . ?
C44 C43 H43 119.7 . . ?
C43 C44 H44 118.8 . . ?
C43 C44 C45 122.4(8) . . ?
C45 C44 H44 118.8 . . ?
C44 C45 H45 121.8 . . ?
C46 C45 C44 116.4(7) . . ?
C46 C45 H45 121.8 . . ?
C45 C46 C47 119.1(7) . . ?
C45 C46 C48 137.3(8) . . ?
C48 C46 C47 103.4(7) . . ?
N13 C47 C46 123.8(7) . . ?
N14 C47 N13 125.4(6) . . ?
N14 C47 C46 110.8(6) . . ?
C46 C48 H48 125.5 . . ?
C49 C48 C46 109.0(7) . . ?
C49 C48 H48 125.5 . . ?
N14 C49 H49 124.6 . . ?
C48 C49 N14 110.9(7) . . ?
C48 C49 H49 124.6 . . ?
N15 C50 H50 119.6 . . ?
N15 C50 C51 120.7(7) . . ?
C51 C50 H50 119.6 . . ?
C50 C51 H51 119.5 . . ?
C52 C51 C50 121.1(8) . . ?
C52 C51 H51 119.5 . . ?
C51 C52 H52 120.6 . . ?
C51 C52 C53 118.7(8) . . ?
C53 C52 H52 120.6 . . ?
C52 C53 C54 117.8(8) . . ?
C52 C53 C55 138.2(8) . . ?
C54 C53 C55 104.0(7) . . ?
N15 C54 C53 122.5(7) . . ?
N16 C54 N15 126.7(6) . . ?
N16 C54 C53 110.8(7) . . ?
C53 C55 H55 126.2 . . ?
C56 C55 C53 107.7(7) . . ?
C56 C55 H55 126.2 . . ?
N16 C56 H56 124.5 . . ?
C55 C56 N16 111.0(8) . . ?
C55 C56 H56 124.5 . . ?

loop_
_geom_bond_atom_site_label_1
_geom_bond_atom_site_label_2
_geom_bond_distance
_geom_bond_site_symmetry_2
_geom_bond_publ_flag
Yb1 Cl1 2.6136(19) . ?
Yb1 O1 2.244(4) . ?
Yb1 O2 2.252(4) . ?
Yb1 O3 2.263(4) . ?
Yb1 O4 2.245(4) . ?
Yb1 O5 2.253(4) . ?
Yb1 O9 2.311(4) . ?
Yb1 H9A 2.7310 . ?
Yb1 H9B 2.7291 . ?
O1 N1 1.355(7) . ?
O2 N3 1.341(6) . ?
O3 N5 1.350(7) . ?
O4 N7 1.379(7) . ?
O5 N9 1.361(7) . ?
O9 H9A 0.8737 . ?
O9 H9B 0.8742 . ?
N1 C1 1.342(8) . ?
N1 C5 1.314(8) . ?
N2 H2 0.88(2) . ?
N2 C5 1.345(8) . ?
N2 C7 1.365(9) . ?
N3 C8 1.347(8) . ?
N3 C12 1.352(8) . ?
N4 H4 0.88(2) . ?
N4 C12 1.341(8) . ?
N4 C14 1.388(9) . ?
N5 C15 1.362(10) . ?
N5 C19 1.359(10) . ?
N6 H6 0.90(2) . ?
N6 C19 1.294(11) . ?
N6 C21 1.419(10) . ?
N7 C22 1.347(8) . ?
N7 C26 1.289(8) . ?
N8 H8 0.89(2) . ?
N8 C26 1.369(8) . ?
N8 C28 1.385(8) . ?
N9 C29 1.361(8) . ?
N9 C33 1.287(9) . ?
N10 H10 0.88(2) . ?
N10 C33 1.324(8) . ?
N10 C35 1.380(9) . ?
C1 H1 0.9500 . ?
C1 C2 1.381(10) . ?
C2 H2A 0.9500 . ?
C2 C3 1.374(11) . ?
C3 H3 0.9500 . ?
C3 C4 1.387(10) . ?
C4 C5 1.415(9) . ?
C4 C6 1.401(10) . ?
C6 H6A 0.9500 . ?
C6 C7 1.329(10) . ?
C7 H7 0.9500 . ?
C8 H8A 0.9500 . ?
C8 C9 1.375(9) . ?
C9 H9 0.9500 . ?
C9 C10 1.373(10) . ?
C10 H10A 0.9500 . ?
C10 C11 1.369(9) . ?
C11 C12 1.405(9) . ?
C11 C13 1.420(10) . ?
C13 H13 0.9500 . ?
C13 C14 1.334(10) . ?
C14 H14 0.9500 . ?
C15 H15 0.9500 . ?
C15 C16 1.433(12) . ?
C16 H16 0.9500 . ?
C16 C17 1.354(15) . ?
C17 H17 0.9500 . ?
C17 C18 1.345(14) . ?
C18 C19 1.426(11) . ?
C18 C20 1.391(14) . ?
C20 H20 0.9500 . ?
C20 C21 1.346(14) . ?
C21 H21 0.9500 . ?
C22 H22 0.9500 . ?
C22 C23 1.366(9) . ?
C23 H23 0.9500 . ?
C23 C24 1.371(9) . ?
C24 H24 0.9500 . ?
C24 C25 1.386(9) . ?
C25 C26 1.414(9) . ?
C25 C27 1.421(9) . ?
C27 H27 0.9500 . ?
C27 C28 1.349(9) . ?
C28 H28 0.9500 . ?
C29 H29 0.9500 . ?
C29 C30 1.365(9) . ?
C30 H30 0.9500 . ?
C30 C31 1.381(11) . ?
C31 H31 0.9500 . ?
C31 C32 1.366(11) . ?
C32 C33 1.480(10) . ?
C32 C34 1.412(11) . ?
C34 H34 0.9500 . ?
C34 C35 1.343(11) . ?
C35 H35 0.9500 . ?
Yb2 Cl2 2.5778(16) . ?
Yb2 Cl3 2.5927(16) . ?
Yb2 Cl4 2.5710(16) . ?
Yb2 O6 2.213(4) . ?
Yb2 O7 2.175(4) . ?
Yb2 O8 2.217(4) . ?
O6 N11 1.332(6) . ?
O7 N13 1.294(6) . ?
O8 N15 1.337(6) . ?
N11 C36 1.354(7) . ?
N11 C40 1.347(7) . ?
N12 H12 0.87(2) . ?
N12 C40 1.350(8) . ?
N12 C42 1.389(8) . ?
N13 C43 1.340(8) . ?
N13 C47 1.357(8) . ?
N14 H14A 0.90(2) . ?
N14 C47 1.354(9) . ?
N14 C49 1.410(9) . ?
N15 C50 1.328(8) . ?
N15 C54 1.349(8) . ?
N16 H16A 0.88(2) . ?
N16 C54 1.344(9) . ?
N16 C56 1.373(9) . ?
C36 H36 0.9500 . ?
C36 C37 1.374(9) . ?
C37 H37 0.9500 . ?
C37 C38 1.385(9) . ?
C38 H38 0.9500 . ?
C38 C39 1.367(9) . ?
C39 C40 1.396(8) . ?
C39 C41 1.439(9) . ?
C41 H41 0.9500 . ?
C41 C42 1.338(10) . ?
C42 H42 0.9500 . ?
C43 H43 0.9500 . ?
C43 C44 1.393(10) . ?
C44 H44 0.9500 . ?
C44 C45 1.435(11) . ?
C45 H45 0.9500 . ?
C45 C46 1.335(11) . ?
C46 C47 1.442(10) . ?
C46 C48 1.429(11) . ?
C48 H48 0.9500 . ?
C48 C49 1.332(11) . ?
C49 H49 0.9500 . ?
C50 H50 0.9500 . ?
C50 C51 1.388(10) . ?
C51 H51 0.9500 . ?
C51 C52 1.373(12) . ?
C52 H52 0.9500 . ?
C52 C53 1.374(12) . ?
C53 C54 1.408(9) . ?
C53 C55 1.430(11) . ?
C55 H55 0.9500 . ?
C55 C56 1.337(11) . ?
C56 H56 0.9500 . ?

loop_
_geom_hbond_atom_site_label_D
_geom_hbond_atom_site_label_H
_geom_hbond_atom_site_label_A
_geom_hbond_distance_DH
_geom_hbond_distance_HA
_geom_hbond_distance_DA
_geom_hbond_angle_DHA
_geom_hbond_site_symmetry_A
_geom_hbond_publ_flag
O9 H9A Cl6 0.87 2.27 3.089(5) 155.3 . yes
O9 H9B Cl6 0.87 2.26 3.090(5) 157.6 2_665 yes
N4 H4 Cl1 0.88(2) 2.60(5) 3.306(6) 138(6) . yes
N6 H6 Cl6 0.90(2) 2.33(3) 3.194(8) 163(7) 2_665 yes
N8 H8 Cl6 0.89(2) 2.58(5) 3.202(6) 128(5) . yes
N10 H10 Cl6 0.88(2) 2.46(3) 3.322(6) 167(6) . yes
C10 H10A O8 0.95 2.38 3.194(8) 143.2 2_776 yes
N12 H12 Cl5 0.87(2) 2.30(3) 3.148(6) 165(6) . yes
N14 H14A Cl5 0.90(2) 2.23(3) 3.107(7) 164(6) . yes
N16 H16A Cl5 0.88(2) 2.33(4) 3.128(7) 152(6) . yes
C52 H52 N1 0.95 2.76 3.371(9) 123.1 1_656 yes

loop_
_geom_torsion_atom_site_label_1
_geom_torsion_atom_site_label_2
_geom_torsion_atom_site_label_3
_geom_torsion_atom_site_label_4
_geom_torsion
_geom_torsion_site_symmetry_1
_geom_torsion_site_symmetry_2
_geom_torsion_site_symmetry_3
_geom_torsion_site_symmetry_4
_geom_torsion_publ_flag
Yb1 O1 N1 C1 82.6(7) . . . . ?
Yb1 O1 N1 C5 -98.3(6) . . . . ?
Yb1 O2 N3 C8 96.6(6) . . . . ?
Yb1 O2 N3 C12 -84.2(6) . . . . ?
Yb1 O3 N5 C15 -72.5(7) . . . . ?
Yb1 O3 N5 C19 104.3(6) . . . . ?
Yb1 O4 N7 C22 -58.2(8) . . . . ?
Yb1 O4 N7 C26 124.0(5) . . . . ?
Yb1 O5 N9 C29 -73.6(7) . . . . ?
Yb1 O5 N9 C33 108.4(6) . . . . ?
O1 N1 C1 C2 177.1(7) . . . . ?
O1 N1 C5 N2 2.7(10) . . . . ?
O1 N1 C5 C4 -175.8(6) . . . . ?
O2 N3 C8 C9 178.3(6) . . . . ?
O2 N3 C12 N4 0.3(9) . . . . ?
O2 N3 C12 C11 -177.5(5) . . . . ?
O3 N5 C15 C16 177.2(6) . . . . ?
O3 N5 C19 N6 1.9(11) . . . . ?
O3 N5 C19 C18 -177.7(6) . . . . ?
O4 N7 C22 C23 -177.1(6) . . . . ?
O4 N7 C26 N8 -2.8(10) . . . . ?
O4 N7 C26 C25 175.1(5) . . . . ?
O5 N9 C29 C30 -176.6(6) . . . . ?
O5 N9 C33 N10 -3.5(10) . . . . ?
O5 N9 C33 C32 177.6(5) . . . . ?
N1 C1 C2 C3 -0.3(13) . . . . ?
N3 C8 C9 C10 0.8(10) . . . . ?
N5 C15 C16 C17 0.1(13) . . . . ?
N7 C22 C23 C24 1.5(12) . . . . ?
N9 C29 C30 C31 -1.0(11) . . . . ?
C1 N1 C5 N2 -178.1(7) . . . . ?
C1 N1 C5 C4 3.3(10) . . . . ?
C1 C2 C3 C4 1.2(13) . . . . ?
C2 C3 C4 C5 0.1(11) . . . . ?
C2 C3 C4 C6 -179.4(9) . . . . ?
C3 C4 C5 N1 -2.4(11) . . . . ?
C3 C4 C5 N2 178.9(6) . . . . ?
C3 C4 C6 C7 -178.7(9) . . . . ?
C4 C6 C7 N2 -1.4(10) . . . . ?
C5 N1 C1 C2 -2.0(11) . . . . ?
C5 N2 C7 C6 0.4(9) . . . . ?
C5 C4 C6 C7 1.7(9) . . . . ?
C6 C4 C5 N1 177.3(7) . . . . ?
C6 C4 C5 N2 -1.5(8) . . . . ?
C7 N2 C5 N1 -178.0(7) . . . . ?
C7 N2 C5 C4 0.7(8) . . . . ?
C8 N3 C12 N4 179.5(6) . . . . ?
C8 N3 C12 C11 1.7(9) . . . . ?
C8 C9 C10 C11 -1.5(11) . . . . ?
C9 C10 C11 C12 2.2(10) . . . . ?
C9 C10 C11 C13 -178.8(8) . . . . ?
C10 C11 C12 N3 -2.4(10) . . . . ?
C10 C11 C12 N4 179.6(6) . . . . ?
C10 C11 C13 C14 -179.0(8) . . . . ?
C11 C13 C14 N4 -0.4(9) . . . . ?
C12 N3 C8 C9 -0.9(9) . . . . ?
C12 N4 C14 C13 0.6(9) . . . . ?
C12 C11 C13 C14 0.1(8) . . . . ?
C13 C11 C12 N3 178.3(6) . . . . ?
C13 C11 C12 N4 0.2(8) . . . . ?
C14 N4 C12 N3 -178.5(6) . . . . ?
C14 N4 C12 C11 -0.5(8) . . . . ?
C15 N5 C19 N6 178.8(7) . . . . ?
C15 N5 C19 C18 -0.8(10) . . . . ?
C15 C16 C17 C18 -0.1(16) . . . . ?
C16 C17 C18 C19 -0.4(14) . . . . ?
C16 C17 C18 C20 -177.4(12) . . . . ?
C17 C18 C19 N5 0.8(11) . . . . ?
C17 C18 C19 N6 -178.9(8) . . . . ?
C17 C18 C20 C21 177.6(11) . . . . ?
C18 C20 C21 N6 0.1(11) . . . . ?
C19 N5 C15 C16 0.3(10) . . . . ?
C19 N6 C21 C20 -0.6(10) . . . . ?
C19 C18 C20 C21 0.4(11) . . . . ?
C20 C18 C19 N5 178.9(7) . . . . ?
C20 C18 C19 N6 -0.8(9) . . . . ?
C21 N6 C19 N5 -178.8(7) . . . . ?
C21 N6 C19 C18 0.9(9) . . . . ?
C22 N7 C26 N8 179.2(6) . . . . ?
C22 N7 C26 C25 -2.8(10) . . . . ?
C22 C23 C24 C25 -1.5(11) . . . . ?
C23 C24 C25 C26 -0.5(10) . . . . ?
C23 C24 C25 C27 -178.0(8) . . . . ?
C24 C25 C26 N7 2.7(10) . . . . ?
C24 C25 C26 N8 -179.0(6) . . . . ?
C24 C25 C27 C28 177.5(8) . . . . ?
C25 C27 C28 N8 1.3(8) . . . . ?
C26 N7 C22 C23 0.8(11) . . . . ?
C26 N8 C28 C27 -1.7(8) . . . . ?
C26 C25 C27 C28 -0.3(7) . . . . ?
C27 C25 C26 N7 -179.0(6) . . . . ?
C27 C25 C26 N8 -0.7(7) . . . . ?
C28 N8 C26 N7 179.6(7) . . . . ?
C28 N8 C26 C25 1.5(7) . . . . ?
C29 N9 C33 N10 178.5(7) . . . . ?
C29 N9 C33 C32 -0.4(10) . . . . ?
C29 C30 C31 C32 0.0(12) . . . . ?
C30 C31 C32 C33 0.7(11) . . . . ?
C30 C31 C32 C34 -179.5(9) . . . . ?
C31 C32 C33 N9 -0.5(10) . . . . ?
C31 C32 C33 N10 -179.7(6) . . . . ?
C31 C32 C34 C35 -178.8(9) . . . . ?
C32 C34 C35 N10 -2.2(9) . . . . ?
C33 N9 C29 C30 1.2(10) . . . . ?
C33 N10 C35 C34 2.5(9) . . . . ?
C33 C32 C34 C35 1.0(8) . . . . ?
C34 C32 C33 N9 179.6(6) . . . . ?
C34 C32 C33 N10 0.5(8) . . . . ?
C35 N10 C33 N9 179.2(7) . . . . ?
C35 N10 C33 C32 -1.8(8) . . . . ?
Yb2 O6 N11 C36 12.6(9) . . . . ?
Yb2 O6 N11 C40 -167.4(4) . . . . ?
Yb2 O7 N13 C43 0.2(12) . . . . ?
Yb2 O7 N13 C47 -176.5(5) . . . . ?
Yb2 O8 N15 C50 -67.6(7) . . . . ?
Yb2 O8 N15 C54 111.4(5) . . . . ?
O6 N11 C36 C37 -179.2(6) . . . . ?
O6 N11 C40 N12 1.1(9) . . . . ?
O6 N11 C40 C39 -179.8(6) . . . . ?
O7 N13 C43 C44 -174.8(7) . . . . ?
O7 N13 C47 N14 -2.9(11) . . . . ?
O7 N13 C47 C46 174.1(6) . . . . ?
O8 N15 C50 C51 178.5(6) . . . . ?
O8 N15 C54 N16 0.7(9) . . . . ?
O8 N15 C54 C53 -178.0(5) . . . . ?
N11 C36 C37 C38 -1.4(11) . . . . ?
N13 C43 C44 C45 -1.2(13) . . . . ?
N15 C50 C51 C52 -1.4(11) . . . . ?
C36 N11 C40 N12 -178.9(6) . . . . ?
C36 N11 C40 C39 0.3(9) . . . . ?
C36 C37 C38 C39 0.9(11) . . . . ?
C37 C38 C39 C40 0.1(10) . . . . ?
C37 C38 C39 C41 -179.4(8) . . . . ?
C38 C39 C40 N11 -0.7(10) . . . . ?
C38 C39 C40 N12 178.6(6) . . . . ?
C38 C39 C41 C42 -178.7(8) . . . . ?
C39 C41 C42 N12 -1.1(9) . . . . ?
C40 N11 C36 C37 0.8(9) . . . . ?
C40 N12 C42 C41 0.0(8) . . . . ?
C40 C39 C41 C42 1.7(8) . . . . ?
C41 C39 C40 N11 179.0(6) . . . . ?
C41 C39 C40 N12 -1.8(7) . . . . ?
C42 N12 C40 N11 -179.6(6) . . . . ?
C42 N12 C40 C39 1.1(7) . . . . ?
C43 N13 C47 N14 -179.9(7) . . . . ?
C43 N13 C47 C46 -2.9(11) . . . . ?
C43 C44 C45 C46 1.1(12) . . . . ?
C44 C45 C46 C47 -1.8(11) . . . . ?
C44 C45 C46 C48 -177.3(9) . . . . ?
C45 C46 C47 N13 2.9(11) . . . . ?
C45 C46 C47 N14 -179.8(7) . . . . ?
C45 C46 C48 C49 -179.7(10) . . . . ?
C46 C48 C49 N14 -4.4(11) . . . . ?
C47 N13 C43 C44 2.0(11) . . . . ?
C47 N14 C49 C48 2.5(9) . . . . ?
C47 C46 C48 C49 4.4(10) . . . . ?
C48 C46 C47 N13 179.7(7) . . . . ?
C48 C46 C47 N14 -2.9(8) . . . . ?
C49 N14 C47 N13 177.8(7) . . . . ?
C49 N14 C47 C46 0.4(8) . . . . ?
C50 N15 C54 N16 179.7(6) . . . . ?
C50 N15 C54 C53 1.0(9) . . . . ?
C50 C51 C52 C53 2.7(12) . . . . ?
C51 C52 C53 C54 -2.1(11) . . . . ?
C51 C52 C53 C55 -179.2(8) . . . . ?
C52 C53 C54 N15 0.3(10) . . . . ?
C52 C53 C54 N16 -178.6(6) . . . . ?
C52 C53 C55 C56 177.6(9) . . . . ?
C53 C55 C56 N16 0.3(9) . . . . ?
C54 N15 C50 C51 -0.4(10) . . . . ?
C54 N16 C56 C55 -0.6(8) . . . . ?
C54 C53 C55 C56 0.2(8) . . . . ?
C55 C53 C54 N15 178.3(6) . . . . ?
C55 C53 C54 N16 -0.6(7) . . . . ?
C56 N16 C54 N15 -178.1(6) . . . . ?
C56 N16 C54 C53 0.7(7) . . . . ?
